data_7047984
loop_
_publ_author_name
'Szynkiewicz, Natalia'
'Ponikiewski, \/Lukasz'
'Grubba, Rafa\/l'

_publ_section_title
;
 Symmetrical and unsymmetrical diphosphanes with diversified alkyl, aryl,
 and amino substituents.
;
_journal_issue 47
_journal_name_full 'Dalton transactions (Cambridge, England : 2003)'
_journal_page_first 16885
_journal_page_last 16894
_journal_paper_doi 10.1039/c8dt03775b
_journal_volume 47
_journal_year 2018
_chemical_formula_moiety 'C20 H38 N2 P2'
_chemical_formula_sum 'C20 H38 N2 P2'
_chemical_formula_weight 368.46
_chemical_properties_physical Air-sensitive,Moisture-sensitive,Oxygen-sensitive
_space_group_IT_number 14
_space_group_name_Hall '-P 2yn'
_space_group_name_H-M_alt 'P 1 21/n 1'
_symmetry_cell_setting monoclinic
_symmetry_Int_Tables_number 14
_symmetry_space_group_name_Hall '-P 2yn'
_symmetry_space_group_name_H-M 'P 1 21/n 1'
_atom_sites_solution_hydrogens geom
_audit_conform_dict_location ftp://ftp.iucr.org/pub/cif_core.dic
_audit_conform_dict_name cif_core.dic
_audit_conform_dict_version 2.4.3
_audit_creation_date 2018-08-30T11:01:46-00:00
_audit_creation_method 'WinGX routine CIF_UPDATE'
_audit_update_record
;
2018-09-12 deposited with the CCDC.
2018-11-06 downloaded from the CCDC.
;
_cell_angle_alpha 90
_cell_angle_beta 95.506(4)
_cell_angle_gamma 90
_cell_formula_units_Z 4
_cell_length_a 9.9020(5)
_cell_length_b 18.9837(7)
_cell_length_c 11.9159(6)
_cell_measurement_reflns_used 1654
_cell_measurement_temperature 120(2)
_cell_measurement_theta_max 20.06
_cell_measurement_theta_min 2.06
_cell_measurement_wavelength 0.71073
_cell_volume 2229.58(18)
_computing_cell_refinement
;
X-Area Recipe 1.33.0.0 (STOE, 2015)
;
_computing_data_collection
;
X-Area WinXpose 2.0.22.0 (STOE, 2016)
;
_computing_data_reduction
;
X-Area Integrate 1.72.0.0 (STOE, 2018)
X-Area X-Red32 1.63.4.0 (STOE, 2017) 
;
_computing_molecular_graphics 'Ortep for Windows (Farrugia, 2012)'
_computing_publication_material 'WinGX publication routines (Farrugia, 2012)'
_computing_structure_refinement 'SHELXL-2018/1 (Sheldrick, 2018)'
_computing_structure_solution 'SHELXT 2014/5 (Sheldrick, 2014)'
_diffrn_ambient_temperature 120(2)
_diffrn_detector 'image plate (34 cm diameter)'
_diffrn_detector_area_resol_mean 6.67
_diffrn_detector_type 'STOE Imaging Plate'
_diffrn_measured_fraction_theta_full 1
_diffrn_measured_fraction_theta_max 0.991
_diffrn_measurement_details ' 210 frames, detector distance = 100 mm'
_diffrn_measurement_device '2-circle diffractometer'
_diffrn_measurement_device_type 'STOE IPDS 2T'
_diffrn_measurement_method 'rotation method, \w scans'
_diffrn_radiation_collimation '0.6 mm diameter'
_diffrn_radiation_monochromator 'parabolic x-ray mirror'
_diffrn_radiation_polarisn_norm 270
_diffrn_radiation_probe x-ray
_diffrn_radiation_type MoK\a
_diffrn_radiation_wavelength 0.71073
_diffrn_reflns_av_R_equivalents 0.0871
_diffrn_reflns_av_unetI/netI 0.1058
_diffrn_reflns_Laue_measured_fraction_full 1
_diffrn_reflns_Laue_measured_fraction_max 0.991
_diffrn_reflns_limit_h_max 12
_diffrn_reflns_limit_h_min -13
_diffrn_reflns_limit_k_max 22
_diffrn_reflns_limit_k_min -26
_diffrn_reflns_limit_l_max 16
_diffrn_reflns_limit_l_min -16
_diffrn_reflns_number 19942
_diffrn_reflns_point_group_measured_fraction_full 1
_diffrn_reflns_point_group_measured_fraction_max 0.991
_diffrn_reflns_theta_full 25.242
_diffrn_reflns_theta_max 29.246
_diffrn_reflns_theta_min 2.025
_diffrn_source 'GeniX Mo, 0.05 x 0.05 mm2 microfocus'
_diffrn_source_current 1.000
_diffrn_source_power 0.050
_diffrn_source_voltage 50
_exptl_absorpt_coefficient_mu 0.2
_exptl_absorpt_correction_type none
_exptl_crystal_colour colourless
_exptl_crystal_density_diffrn 1.098
_exptl_crystal_density_method 'not measured'
_exptl_crystal_description block
_exptl_crystal_F_000 808
_exptl_crystal_size_max 0.2
_exptl_crystal_size_mid 0.18
_exptl_crystal_size_min 0.17
_refine_diff_density_max 0.665
_refine_diff_density_min -0.309
_refine_diff_density_rms 0.06
_refine_ls_extinction_method none
_refine_ls_goodness_of_fit_ref 1.002
_refine_ls_hydrogen_treatment constr
_refine_ls_matrix_type full
_refine_ls_number_constraints 0
_refine_ls_number_parameters 254
_refine_ls_number_reflns 6009
_refine_ls_number_restraints 0
_refine_ls_restrained_S_all 1.002
_refine_ls_R_factor_all 0.1617
_refine_ls_R_factor_gt 0.0656
_refine_ls_shift/su_max 0
_refine_ls_shift/su_mean 0
_refine_ls_structure_factor_coef Fsqd
_refine_ls_weighting_details 'w=1/[\s^2^(Fo^2^)+(0.0862P)^2^+0.1436P] where P=(Fo^2^+2Fc^2^)/3'
_refine_ls_weighting_scheme calc
_refine_ls_wR_factor_gt 0.149
_refine_ls_wR_factor_ref 0.1872
_reflns_Friedel_coverage 0
_reflns_number_gt 2831
_reflns_number_total 6009
_reflns_threshold_expression 'I > 2\s(I)'
_cod_data_source_file c8dt03775b2.cif
_cod_data_source_block shelx_CCDC12
_cod_depositor_comments 'Adding full bibliography for 7047971--7047984.cif.'
_cod_original_sg_symbol_H-M 'P 21/n'
_cod_database_code 7047984
_shelx_estimated_absorpt_t_min 0.961
_shelx_estimated_absorpt_t_max 0.967

loop_
_symmetry_equiv_pos_as_xyz
'x, y, z'
'-x+1/2, y+1/2, -z+1/2'
'-x, -y, -z'
'x-1/2, -y-1/2, z-1/2'

loop_
_atom_site_label
_atom_site_type_symbol
_atom_site_fract_x
_atom_site_fract_y
_atom_site_fract_z
_atom_site_U_iso_or_equiv
_atom_site_adp_type
_atom_site_occupancy
_atom_site_site_symmetry_order
_atom_site_calc_flag
_atom_site_refinement_flags_posn
_atom_site_refinement_flags_adp
_atom_site_refinement_flags_occupancy
_atom_site_disorder_assembly
_atom_site_disorder_group
N1 N 0.2940(2) 0.29845(12) 0.5803(2) 0.0401(6) Uani 1 1 d . . . . .
N2 N 0.2081(3) 0.39599(13) 0.7375(2) 0.0530(7) Uani 1 1 d . . . . .
P1 P 0.47174(9) 0.42336(4) 0.64491(7) 0.0433(2) Uani 1 1 d . . . . .
P2 P 0.33436(8) 0.34111(4) 0.70385(7) 0.0405(2) Uani 1 1 d . . . . .
C1 C 0.6030(3) 0.36699(15) 0.5934(3) 0.0405(7) Uani 1 1 d . . . . .
C2 C 0.6645(3) 0.39137(17) 0.5004(3) 0.0482(8) Uani 1 1 d . . . . .
H2 H 0.641234 0.436605 0.47036 0.058 Uiso 1 1 calc R U . . .
C3 C 0.7582(4) 0.3511(2) 0.4512(3) 0.0586(9) Uani 1 1 d . . . . .
H3 H 0.79911 0.368418 0.387755 0.07 Uiso 1 1 calc R U . . .
C4 C 0.7924(3) 0.2858(2) 0.4942(3) 0.0566(9) Uani 1 1 d . . . . .
H4 H 0.855767 0.257489 0.459416 0.068 Uiso 1 1 calc R U . . .
C5 C 0.7352(3) 0.26085(18) 0.5878(3) 0.0510(8) Uani 1 1 d . . . . .
H5 H 0.760524 0.215988 0.618264 0.061 Uiso 1 1 calc R U . . .
C6 C 0.6414(3) 0.30136(16) 0.6367(3) 0.0441(7) Uani 1 1 d . . . . .
H6 H 0.602343 0.284075 0.701056 0.053 Uiso 1 1 calc R U . . .
C7 C 0.5604(4) 0.46015(15) 0.7802(3) 0.0496(8) Uani 1 1 d . . . . .
C8 C 0.4634(5) 0.51294(17) 0.8266(3) 0.0690(11) Uani 1 1 d . . . . .
H8A H 0.432796 0.546899 0.76765 0.103 Uiso 1 1 calc R U . . .
H8B H 0.3848 0.487833 0.851037 0.103 Uiso 1 1 calc R U . . .
H8C H 0.510277 0.537925 0.890983 0.103 Uiso 1 1 calc R U . . .
C9 C 0.6811(5) 0.5017(2) 0.7425(4) 0.0857(14) Uani 1 1 d . . . . .
H9A H 0.648478 0.535976 0.684628 0.129 Uiso 1 1 calc R U . . .
H9B H 0.727161 0.526595 0.807426 0.129 Uiso 1 1 calc R U . . .
H9C H 0.744834 0.469208 0.711547 0.129 Uiso 1 1 calc R U . . .
C10 C 0.6090(4) 0.40731(17) 0.8692(3) 0.0581(9) Uani 1 1 d . . . . .
H10A H 0.671024 0.373929 0.838044 0.087 Uiso 1 1 calc R U . . .
H10B H 0.656536 0.431836 0.933753 0.087 Uiso 1 1 calc R U . . .
H10C H 0.531059 0.381745 0.893807 0.087 Uiso 1 1 calc R U . . .
C11 C 0.2864(3) 0.32746(16) 0.4648(3) 0.0465(8) Uani 1 1 d . . . . .
H11 H 0.321163 0.376898 0.471514 0.056 Uiso 1 1 calc R U . . .
C12 C 0.1442(3) 0.33129(19) 0.4066(3) 0.0594(9) Uani 1 1 d . . . . .
H12A H 0.147073 0.350945 0.330777 0.089 Uiso 1 1 calc R U . . .
H12B H 0.104913 0.283891 0.400963 0.089 Uiso 1 1 calc R U . . .
H12C H 0.088313 0.361525 0.450151 0.089 Uiso 1 1 calc R U . . .
C13 C 0.3795(3) 0.28747(17) 0.3911(3) 0.0505(8) Uani 1 1 d . . . . .
H13A H 0.371929 0.30805 0.315382 0.076 Uiso 1 1 calc R U . . .
H13B H 0.473561 0.290958 0.424622 0.076 Uiso 1 1 calc R U . . .
H13C H 0.35234 0.237829 0.386339 0.076 Uiso 1 1 calc R U . . .
C14 C 0.2477(3) 0.22453(16) 0.5884(3) 0.0501(8) Uani 1 1 d . . . . .
H14 H 0.218645 0.208851 0.509606 0.06 Uiso 1 1 calc R U . . .
C15 C 0.3603(4) 0.17532(15) 0.6332(3) 0.0567(9) Uani 1 1 d . . . . .
H15A H 0.3246 0.127315 0.636926 0.085 Uiso 1 1 calc R U . . .
H15B H 0.433057 0.176244 0.583022 0.085 Uiso 1 1 calc R U . . .
H15C H 0.396184 0.19053 0.70888 0.085 Uiso 1 1 calc R U . . .
C16 C 0.1251(3) 0.21693(18) 0.6539(3) 0.0591(9) Uani 1 1 d . . . . .
H16A H 0.099233 0.167175 0.656442 0.089 Uiso 1 1 calc R U . . .
H16B H 0.14721 0.234421 0.730872 0.089 Uiso 1 1 calc R U . . .
H16C H 0.049564 0.244271 0.616939 0.089 Uiso 1 1 calc R U . . .
C18 C 0.1215(19) 0.3673(10) 0.8251(16) 0.061(4) Uani 0.599(10) 1 d . . P A 1
H18A H 0.024273 0.36954 0.796742 0.073 Uiso 0.599(10) 1 calc R U P A 1
H18B H 0.145371 0.317538 0.842233 0.073 Uiso 0.599(10) 1 calc R U P A 1
C19 C 0.148(2) 0.4112(7) 0.9283(16) 0.083(5) Uani 0.599(10) 1 d . . P A 1
H19A H 0.092799 0.393758 0.98664 0.125 Uiso 0.599(10) 1 calc R U P A 1
H19B H 0.244019 0.408417 0.955731 0.125 Uiso 0.599(10) 1 calc R U P A 1
H19C H 0.123402 0.460213 0.91042 0.125 Uiso 0.599(10) 1 calc R U P A 1
C20 C 0.1202(8) 0.4353(4) 0.6466(7) 0.0478(19) Uani 0.599(10) 1 d . . P A 1
H20A H 0.173496 0.443886 0.581732 0.057 Uiso 0.599(10) 1 calc R U P A 1
H20B H 0.041617 0.405467 0.619974 0.057 Uiso 0.599(10) 1 calc R U P A 1
C21 C 0.0694(7) 0.5044(3) 0.6867(6) 0.066(2) Uani 0.599(10) 1 d . . P A 1
H21A H 0.013566 0.527448 0.624954 0.099 Uiso 0.599(10) 1 calc R U P A 1
H21B H 0.014784 0.496255 0.749817 0.099 Uiso 0.599(10) 1 calc R U P A 1
H21C H 0.146715 0.534688 0.71156 0.099 Uiso 0.599(10) 1 calc R U P A 1
C18A C 0.148(3) 0.3810(13) 0.840(3) 0.058(6) Uani 0.401(10) 1 d . . P A 2
H18C H 0.192857 0.338315 0.8737 0.07 Uiso 0.401(10) 1 calc R U P A 2
H18D H 0.051789 0.368296 0.818969 0.07 Uiso 0.401(10) 1 calc R U P A 2
C19A C 0.148(3) 0.4362(11) 0.935(2) 0.064(5) Uani 0.401(10) 1 d . . P A 2
H19D H 0.103244 0.41676 0.99821 0.096 Uiso 0.401(10) 1 calc R U P A 2
H19E H 0.242368 0.448409 0.961846 0.096 Uiso 0.401(10) 1 calc R U P A 2
H19F H 0.100314 0.4786 0.906733 0.096 Uiso 0.401(10) 1 calc R U P A 2
C20A C 0.1650(13) 0.4593(6) 0.6797(10) 0.049(3) Uani 0.401(10) 1 d . . P A 2
H20C H 0.211607 0.464679 0.610347 0.059 Uiso 0.401(10) 1 calc R U P A 2
H20D H 0.18667 0.500767 0.728628 0.059 Uiso 0.401(10) 1 calc R U P A 2
C21A C 0.0098(12) 0.4535(6) 0.6498(9) 0.071(4) Uani 0.401(10) 1 d . . P A 2
H21D H -0.023492 0.496199 0.609891 0.107 Uiso 0.401(10) 1 calc R U P A 2
H21E H -0.010267 0.412396 0.601329 0.107 Uiso 0.401(10) 1 calc R U P A 2
H21F H -0.035095 0.448326 0.719094 0.107 Uiso 0.401(10) 1 calc R U P A 2

loop_
_atom_site_aniso_label
_atom_site_aniso_U_11
_atom_site_aniso_U_22
_atom_site_aniso_U_33
_atom_site_aniso_U_23
_atom_site_aniso_U_13
_atom_site_aniso_U_12
N1 0.0416(14) 0.0428(13) 0.0363(15) 0.0048(10) 0.0058(11) -0.0035(10)
N2 0.0614(19) 0.0517(15) 0.0509(18) 0.0099(13) 0.0306(15) 0.0106(13)
P1 0.0543(5) 0.0408(4) 0.0363(5) 0.0013(3) 0.0119(4) -0.0039(4)
P2 0.0439(5) 0.0409(4) 0.0381(5) 0.0035(3) 0.0118(3) 0.0020(3)
C1 0.0359(17) 0.0523(16) 0.0336(17) -0.0071(13) 0.0053(13) -0.0107(13)
C2 0.049(2) 0.0577(18) 0.0383(19) -0.0055(15) 0.0085(15) -0.0141(15)
C3 0.051(2) 0.090(3) 0.036(2) -0.0083(18) 0.0117(16) -0.0178(19)
C4 0.0346(18) 0.085(2) 0.050(2) -0.0219(19) 0.0076(16) -0.0018(17)
C5 0.0398(18) 0.067(2) 0.045(2) -0.0050(16) -0.0012(15) 0.0055(15)
C6 0.0402(18) 0.0583(18) 0.0343(18) -0.0033(14) 0.0058(14) -0.0053(14)
C7 0.066(2) 0.0449(17) 0.0389(19) -0.0053(14) 0.0124(16) -0.0054(15)
C8 0.100(3) 0.053(2) 0.054(2) -0.0109(17) 0.004(2) 0.010(2)
C9 0.112(4) 0.089(3) 0.060(3) -0.020(2) 0.025(3) -0.054(3)
C10 0.073(3) 0.0550(18) 0.044(2) -0.0055(15) -0.0023(18) 0.0047(17)
C11 0.0414(19) 0.0594(19) 0.0392(19) 0.0041(14) 0.0059(14) -0.0012(14)
C12 0.043(2) 0.087(2) 0.048(2) 0.0116(18) 0.0010(16) 0.0059(17)
C13 0.048(2) 0.0640(19) 0.0400(19) -0.0049(15) 0.0081(15) -0.0030(15)
C14 0.051(2) 0.0480(17) 0.051(2) 0.0057(15) 0.0028(16) -0.0086(14)
C15 0.062(2) 0.0424(17) 0.066(3) 0.0017(16) 0.0089(19) 0.0011(15)
C16 0.047(2) 0.062(2) 0.068(3) 0.0142(18) 0.0047(18) -0.0130(16)
C18 0.073(8) 0.051(7) 0.069(8) 0.001(5) 0.053(7) -0.002(6)
C19 0.127(9) 0.061(8) 0.072(8) -0.007(7) 0.063(7) -0.007(7)
C20 0.038(4) 0.045(4) 0.062(5) 0.006(3) 0.016(3) 0.002(3)
C21 0.056(4) 0.050(4) 0.093(6) -0.001(3) 0.020(4) 0.010(3)
C18A 0.064(11) 0.035(9) 0.076(11) 0.004(7) 0.009(7) 0.004(7)
C19A 0.072(9) 0.080(14) 0.042(7) -0.019(9) 0.021(6) -0.004(9)
C20A 0.043(7) 0.051(7) 0.053(7) -0.005(4) 0.005(5) -0.010(5)
C21A 0.067(8) 0.081(8) 0.064(7) 0.007(5) 0.005(6) 0.020(6)

loop_
_atom_type_symbol
_atom_type_description
_atom_type_scat_dispersion_real
_atom_type_scat_dispersion_imag
_atom_type_scat_source
P P 0.1023 0.0942 'International Tables Vol C Tables 4.2.6.8 and 6.1.1.4'
N N 0.0061 0.0033 'International Tables Vol C Tables 4.2.6.8 and 6.1.1.4'
C C 0.0033 0.0016 'International Tables Vol C Tables 4.2.6.8 and 6.1.1.4'
H H 0 0 'International Tables Vol C Tables 4.2.6.8 and 6.1.1.4'

loop_
_geom_angle_atom_site_label_1
_geom_angle_atom_site_label_2
_geom_angle_atom_site_label_3
_geom_angle
C11 N1 C14 115.1(3)
C11 N1 P2 128.2(2)
C14 N1 P2 116.4(2)
C20A N2 C18A 116.5(11)
C18 N2 C20 110.2(9)
C20A N2 P2 126.3(5)
C18A N2 P2 116.9(11)
C18 N2 P2 114.8(7)
C20 N2 P2 121.0(3)
C1 P1 C7 102.38(15)
C1 P1 P2 99.80(10)
C7 P1 P2 103.74(10)
N1 P2 N2 112.30(14)
N1 P2 P1 99.29(8)
N2 P2 P1 97.45(9)
C6 C1 C2 117.9(3)
C6 C1 P1 125.3(2)
C2 C1 P1 116.7(2)
C3 C2 C1 121.2(3)
C3 C2 H2 119.4
C1 C2 H2 119.4
C4 C3 C2 119.7(3)
C4 C3 H3 120.1
C2 C3 H3 120.1
C3 C4 C5 120.3(3)
C3 C4 H4 119.8
C5 C4 H4 119.8
C6 C5 C4 119.7(3)
C6 C5 H5 120.1
C4 C5 H5 120.1
C5 C6 C1 121.1(3)
C5 C6 H6 119.5
C1 C6 H6 119.5
C10 C7 C8 110.6(3)
C10 C7 C9 110.1(3)
C8 C7 C9 107.6(3)
C10 C7 P1 116.4(2)
C8 C7 P1 107.1(3)
C9 C7 P1 104.6(2)
C7 C8 H8A 109.5
C7 C8 H8B 109.5
H8A C8 H8B 109.5
C7 C8 H8C 109.5
H8A C8 H8C 109.5
H8B C8 H8C 109.5
C7 C9 H9A 109.5
C7 C9 H9B 109.5
H9A C9 H9B 109.5
C7 C9 H9C 109.5
H9A C9 H9C 109.5
H9B C9 H9C 109.5
C7 C10 H10A 109.5
C7 C10 H10B 109.5
H10A C10 H10B 109.5
C7 C10 H10C 109.5
H10A C10 H10C 109.5
H10B C10 H10C 109.5
N1 C11 C12 114.0(3)
N1 C11 C13 111.7(2)
C12 C11 C13 110.2(3)
N1 C11 H11 106.8
C12 C11 H11 106.8
C13 C11 H11 106.8
C11 C12 H12A 109.5
C11 C12 H12B 109.5
H12A C12 H12B 109.5
C11 C12 H12C 109.5
H12A C12 H12C 109.5
H12B C12 H12C 109.5
C11 C13 H13A 109.5
C11 C13 H13B 109.5
H13A C13 H13B 109.5
C11 C13 H13C 109.5
H13A C13 H13C 109.5
H13B C13 H13C 109.5
N1 C14 C16 113.1(3)
N1 C14 C15 112.7(3)
C16 C14 C15 111.1(3)
N1 C14 H14 106.5
C16 C14 H14 106.5
C15 C14 H14 106.5
C14 C15 H15A 109.5
C14 C15 H15B 109.5
H15A C15 H15B 109.5
C14 C15 H15C 109.5
H15A C15 H15C 109.5
H15B C15 H15C 109.5
C14 C16 H16A 109.5
C14 C16 H16B 109.5
H16A C16 H16B 109.5
C14 C16 H16C 109.5
H16A C16 H16C 109.5
H16B C16 H16C 109.5
C19 C18 N2 107.6(14)
C19 C18 H18A 110.2
N2 C18 H18A 110.2
C19 C18 H18B 110.2
N2 C18 H18B 110.2
H18A C18 H18B 108.5
C18 C19 H19A 109.5
C18 C19 H19B 109.5
H19A C19 H19B 109.5
C18 C19 H19C 109.5
H19A C19 H19C 109.5
H19B C19 H19C 109.5
C21 C20 N2 112.9(7)
C21 C20 H20A 109
N2 C20 H20A 109
C21 C20 H20B 109
N2 C20 H20B 109
H20A C20 H20B 107.8
C20 C21 H21A 109.5
C20 C21 H21B 109.5
H21A C21 H21B 109.5
C20 C21 H21C 109.5
H21A C21 H21C 109.5
H21B C21 H21C 109.5
N2 C18A C19A 121(2)
N2 C18A H18C 107
C19A C18A H18C 107
N2 C18A H18D 107
C19A C18A H18D 107
H18C C18A H18D 106.8
C18A C19A H19D 109.5
C18A C19A H19E 109.5
H19D C19A H19E 109.5
C18A C19A H19F 109.5
H19D C19A H19F 109.5
H19E C19A H19F 109.5
N2 C20A C21A 107.1(10)
N2 C20A H20C 110.3
C21A C20A H20C 110.3
N2 C20A H20D 110.3
C21A C20A H20D 110.3
H20C C20A H20D 108.5
C20A C21A H21D 109.5
C20A C21A H21E 109.5
H21D C21A H21E 109.5
C20A C21A H21F 109.5
H21D C21A H21F 109.5
H21E C21A H21F 109.5

loop_
_geom_bond_atom_site_label_1
_geom_bond_atom_site_label_2
_geom_bond_distance
N1 C11 1.477(4)
N1 C14 1.482(4)
N1 P2 1.694(3)
N2 C20A 1.430(12)
N2 C18A 1.44(3)
N2 C18 1.515(15)
N2 C20 1.519(8)
N2 P2 1.705(3)
P1 C1 1.834(3)
P1 C7 1.894(3)
P1 P2 2.2284(11)
C1 C6 1.387(4)
C1 C2 1.394(4)
C2 C3 1.377(5)
C2 H2 0.95
C3 C4 1.371(5)
C3 H3 0.95
C4 C5 1.382(5)
C4 H4 0.95
C5 C6 1.378(4)
C5 H5 0.95
C6 H6 0.95
C7 C10 1.505(4)
C7 C8 1.529(5)
C7 C9 1.535(5)
C8 H8A 0.98
C8 H8B 0.98
C8 H8C 0.98
C9 H9A 0.98
C9 H9B 0.98
C9 H9C 0.98
C10 H10A 0.98
C10 H10B 0.98
C10 H10C 0.98
C11 C12 1.511(5)
C11 C13 1.533(4)
C11 H11 1
C12 H12A 0.98
C12 H12B 0.98
C12 H12C 0.98
C13 H13A 0.98
C13 H13B 0.98
C13 H13C 0.98
C14 C16 1.512(4)
C14 C15 1.513(4)
C14 H14 1
C15 H15A 0.98
C15 H15B 0.98
C15 H15C 0.98
C16 H16A 0.98
C16 H16B 0.98
C16 H16C 0.98
C18 C19 1.49(2)
C18 H18A 0.99
C18 H18B 0.99
C19 H19A 0.98
C19 H19B 0.98
C19 H19C 0.98
C20 C21 1.499(11)
C20 H20A 0.99
C20 H20B 0.99
C21 H21A 0.98
C21 H21B 0.98
C21 H21C 0.98
C18A C19A 1.54(3)
C18A H18C 0.99
C18A H18D 0.99
C19A H19D 0.98
C19A H19E 0.98
C19A H19F 0.98
C20A C21A 1.548(19)
C20A H20C 0.99
C20A H20D 0.99
C21A H21D 0.98
C21A H21E 0.98
C21A H21F 0.98

loop_
_geom_torsion_atom_site_label_1
_geom_torsion_atom_site_label_2
_geom_torsion_atom_site_label_3
_geom_torsion_atom_site_label_4
_geom_torsion
C11 N1 P2 N2 72.8(3)
C14 N1 P2 N2 -100.9(2)
C11 N1 P2 P1 -29.3(3)
C14 N1 P2 P1 157.1(2)
C20A N2 P2 N1 -68.3(7)
C18A N2 P2 N1 118.2(13)
C18 N2 P2 N1 101.4(9)
C20 N2 P2 N1 -34.7(4)
C20A N2 P2 P1 35.0(7)
C18A N2 P2 P1 -138.5(13)
C18 N2 P2 P1 -155.3(9)
C20 N2 P2 P1 68.5(4)
C7 P1 C1 C6 75.7(3)
P2 P1 C1 C6 -30.8(3)
C7 P1 C1 C2 -107.1(3)
P2 P1 C1 C2 146.4(2)
C6 C1 C2 C3 1.4(5)
P1 C1 C2 C3 -176.1(2)
C1 C2 C3 C4 -0.1(5)
C2 C3 C4 C5 -1.3(5)
C3 C4 C5 C6 1.3(5)
C4 C5 C6 C1 0.1(5)
C2 C1 C6 C5 -1.4(4)
P1 C1 C6 C5 175.9(2)
C1 P1 C7 C10 -60.0(3)
P2 P1 C7 C10 43.5(3)
C1 P1 C7 C8 175.7(2)
P2 P1 C7 C8 -80.8(2)
C1 P1 C7 C9 61.7(3)
P2 P1 C7 C9 165.2(2)
C14 N1 C11 C12 62.8(3)
P2 N1 C11 C12 -110.9(3)
C14 N1 C11 C13 -63.0(3)
P2 N1 C11 C13 123.3(3)
C11 N1 C14 C16 -117.1(3)
P2 N1 C14 C16 57.4(3)
C11 N1 C14 C15 116.0(3)
P2 N1 C14 C15 -69.6(3)
C20 N2 C18 C19 -106.4(14)
P2 N2 C18 C19 112.9(12)
C18 N2 C20 C21 71.9(10)
P2 N2 C20 C21 -150.2(4)
C20A N2 C18A C19A -52(3)
P2 N2 C18A C19A 121.8(19)
C18A N2 C20A C21A -59.7(17)
P2 N2 C20A C21A 126.9(7)
